data_4300025
loop_
_publ_author_name
'Kenton H. Whitmire'
'Silke Hoppe'
'Orson Sydora'
'Jennifer L. Jolas'
'Carolyn M. Jones'

_publ_contact_author
;
Dr. Kenton. H. Whitmire
Chemistry Department MS 60
Rice University
Houston TX 77251-1892
U.S.A.
;
_publ_contact_author_email whitmir@rice.edu
_publ_contact_author_fax (1)-713-737-5652
_publ_contact_author_phone (1)-713-737-5650
_publ_section_title
;
Oligomerization and Oxide Formation in Bismuth Aryl Alkoxides: Synthesis
and Characterization of
Bi4(\m4-O)(\m-OC6F5)6{\m3-OBi(\m-OC6F5)3}2(C6H5CH3),
Bi8(\m4-O)2(\m3-O)2(\m-OC6F5)16, Bi6(\m3-O)4(\m3-OC6F5){\m3-OBi(OC6F5)4}3,
NaBi4(\m3-O)2(OC6F5)9(THF)2, and Na2Bi4(\m3-O)2(OC6F5)10(THF)2
;
_journal_name_full 'Inorganic Chemistry'
_journal_page_first 85
_journal_page_last 97
_journal_paper_doi 10.1021/ic990431m
_journal_volume 39
_journal_year 2000
_chemical_formula_moiety Bi8O4(OC6F5)16(CH2Cl2)3.37(H2O)2
_chemical_formula_sum 'C99.37 H10.74 Bi8 Cl6.74 F80 O22'
_chemical_formula_weight 4987.03
_space_group_IT_number 2
_symmetry_cell_setting triclinic
_symmetry_space_group_name_Hall '-P 1'
_symmetry_space_group_name_H-M 'P -1'
_atom_sites_solution_hydrogens geom
_atom_sites_solution_primary direct
_atom_sites_solution_secondary difmap
_audit_creation_method SHELXL
_cell_angle_alpha 112.19(3)
_cell_angle_beta 104.46(3)
_cell_angle_gamma 100.58(3)
_cell_formula_units_Z 1
_cell_length_a 14.292(3)
_cell_length_b 15.111(3)
_cell_length_c 17.545(4)
_cell_measurement_reflns_used 25
_cell_measurement_temperature 193(2)
_cell_measurement_theta_max 7.15
_cell_measurement_theta_min 3.41
_cell_volume 3230.0(18)
_computing_cell_refinement 'TEXSAN 5.0'
_computing_data_collection 'TEXSAN 5.0'
_computing_data_reduction 'TEXSAN 5.0'
_computing_molecular_graphics SHELXL-93
_computing_publication_material 'SHELXL Plus'
_computing_structure_refinement 'SHELXL-93 (Sheldrick, 1993)'
_computing_structure_solution 'SHELXS-86 (Sheldrick, 1990)'
_diffrn_ambient_temperature 123(2)
_diffrn_measurement_device 'Rigaku AFC5-S'
_diffrn_measurement_method \w-scans
_diffrn_radiation_monochromator graphite
_diffrn_radiation_source 'normal-focus sealed tube'
_diffrn_radiation_type MoK\a
_diffrn_radiation_wavelength 0.71073
_diffrn_reflns_av_R_equivalents 0.0257
_diffrn_reflns_av_sigmaI/netI 0.0601
_diffrn_reflns_limit_h_max 15
_diffrn_reflns_limit_h_min -15
_diffrn_reflns_limit_k_max 16
_diffrn_reflns_limit_k_min 0
_diffrn_reflns_limit_l_max 17
_diffrn_reflns_limit_l_min -18
_diffrn_reflns_number 8840
_diffrn_reflns_theta_max 22.50
_diffrn_reflns_theta_min 2.17
_diffrn_standards_decay_% 4.3
_diffrn_standards_interval_count 150
_diffrn_standards_number 3
_exptl_absorpt_coefficient_mu 11.175
_exptl_absorpt_correction_T_max 1.0000
_exptl_absorpt_correction_T_min 0.5593
_exptl_absorpt_correction_type psi-scans
_exptl_crystal_colour yellow
_exptl_crystal_density_diffrn 2.564
_exptl_crystal_description prism
_exptl_crystal_F_000 2282
_exptl_crystal_size_max 0.30
_exptl_crystal_size_mid 0.40
_exptl_crystal_size_min 0.70
_refine_diff_density_max 1.727
_refine_diff_density_min -0.922
_refine_diff_density_rms 0.161
_refine_ls_extinction_method none
_refine_ls_goodness_of_fit_all 1.048
_refine_ls_goodness_of_fit_obs 1.089
_refine_ls_hydrogen_treatment noref
_refine_ls_matrix_type full
_refine_ls_number_parameters 967
_refine_ls_number_reflns 8452
_refine_ls_number_restraints 236
_refine_ls_restrained_S_all 1.051
_refine_ls_restrained_S_obs 1.090
_refine_ls_R_factor_all 0.0560
_refine_ls_R_factor_obs 0.0397
_refine_ls_shift/esd_max 0.001
_refine_ls_shift/esd_mean 0.000
_refine_ls_structure_factor_coef Fsqd
_refine_ls_weighting_details 'w=1/[\s^2^(Fo^2^)+(0.0364P)^2^+23.1196P] where P=(Fo^2^+2Fc^2^)/3'
_refine_ls_weighting_scheme calc
_refine_ls_wR_factor_all 0.1015
_refine_ls_wR_factor_obs 0.0931
_reflns_number_observed 6795
_reflns_number_total 8453
_reflns_observed_criterion >2sigma(I)
_cod_depositor_comments
;
The following automatic conversions were performed:

'_refine_ls_weighting_scheme' value 'calc
w=1/[\s^2^(Fo^2^)+(0.0364P)^2^+23.1196P] where P=(Fo^2^+2Fc^2^)/3'
was changed to 'calc'. New tag '_refine_ls_weighting_details' was
created. The value of the new tag was set to
'w=1/[\s^2^(Fo^2^)+(0.0364P)^2^+23.1196P] where P=(Fo^2^+2Fc^2^)/3'.

Automatic conversion script
Id: cif_fix_values 3143 2015-03-26 13:38:13Z robertas 
;
_cod_original_cell_volume 3230.0(11)
_cod_database_code 4300025

loop_
_symmetry_equiv_pos_as_xyz
'x, y, z'
'-x, -y, -z'

loop_
_atom_site_aniso_label
_atom_site_aniso_U_11
_atom_site_aniso_U_22
_atom_site_aniso_U_33
_atom_site_aniso_U_23
_atom_site_aniso_U_13
_atom_site_aniso_U_12
Bi1 0.0269(3) 0.0348(3) 0.0287(3) 0.0182(2) 0.0047(2) -0.0003(2)
Bi2 0.0268(3) 0.0343(3) 0.0249(3) 0.0112(2) 0.0032(2) 0.0007(2)
Bi3 0.0292(3) 0.0443(3) 0.0343(3) 0.0237(2) 0.0072(2) 0.0081(2)
Bi4 0.0321(3) 0.0437(3) 0.0291(3) 0.0213(2) 0.0086(2) 0.0067(2)
O1 0.023(4) 0.039(5) 0.024(4) 0.019(4) 0.004(4) 0.003(4)
O2 0.029(5) 0.026(4) 0.022(4) 0.012(4) 0.007(4) -0.001(4)
O111 0.036(5) 0.045(5) 0.027(5) 0.005(4) 0.001(4) -0.021(4)
O121 0.027(5) 0.043(5) 0.043(5) 0.029(4) 0.007(4) 0.008(4)
O131 0.030(5) 0.052(6) 0.038(5) 0.018(5) 0.002(4) 0.008(4)
O231 0.036(5) 0.040(5) 0.037(5) 0.020(4) 0.007(4) 0.007(4)
O241 0.030(5) 0.048(5) 0.028(4) 0.019(4) 0.002(4) 0.000(4)
O341 0.075(7) 0.055(5) 0.042(5) 0.031(4) 0.030(5) 0.038(5)
O421 0.051(6) 0.051(5) 0.048(6) 0.027(5) 0.022(5) 0.011(5)
O431 0.022(4) 0.064(6) 0.052(6) 0.041(5) 0.003(4) 0.001(4)
C111 0.033(7) 0.050(7) 0.041(6) 0.016(7) 0.017(5) 0.001(6)
C112 0.052(8) 0.061(7) 0.052(8) 0.035(7) 0.015(7) 0.016(7)
C113 0.067(9) 0.063(8) 0.097(10) 0.057(9) 0.038(8) 0.017(8)
C114 0.069(11) 0.043(8) 0.105(10) 0.035(10) 0.007(9) -0.023(9)
C115 0.039(8) 0.058(7) 0.078(9) 0.022(9) -0.001(8) -0.022(8)
C116 0.040(7) 0.049(7) 0.041(7) 0.021(7) 0.004(6) -0.010(7)
C121 0.033(7) 0.045(5) 0.036(7) 0.029(5) 0.012(5) 0.013(6)
C122 0.027(7) 0.043(5) 0.050(8) 0.016(6) 0.014(6) 0.006(6)
C123 0.038(7) 0.045(6) 0.071(9) 0.035(7) 0.017(6) 0.023(6)
C124 0.046(9) 0.061(6) 0.079(10) 0.047(7) 0.008(7) 0.021(7)
C125 0.033(7) 0.064(6) 0.038(8) 0.022(7) -0.002(6) 0.011(7)
C126 0.030(7) 0.048(6) 0.051(8) 0.025(6) 0.013(6) 0.007(6)
C131 0.040(7) 0.061(6) 0.030(7) 0.012(7) 0.012(6) 0.006(7)
C132 0.054(8) 0.067(7) 0.059(9) 0.039(8) 0.030(7) 0.010(7)
C133 0.042(8) 0.085(9) 0.074(10) 0.001(10) 0.030(7) -0.016(9)
C134 0.029(8) 0.115(9) 0.055(10) 0.005(11) 0.010(7) 0.007(9)
C135 0.031(7) 0.125(9) 0.041(9) 0.032(10) 0.005(7) 0.019(8)
C136 0.036(7) 0.063(7) 0.041(7) 0.017(7) 0.016(6) 0.016(7)
C231 0.033(7) 0.040(6) 0.056(7) 0.029(6) 0.017(6) 0.014(6)
C232 0.053(8) 0.043(6) 0.039(7) 0.012(7) 0.012(6) 0.013(6)
C232 0.047(8) 0.047(6) 0.060(8) 0.029(7) 0.017(6) 0.014(7)
C233 0.055(9) 0.036(6) 0.068(8) 0.013(8) 0.031(7) 0.004(7)
C233 0.053(9) 0.053(6) 0.058(8) 0.034(7) 0.016(7) 0.015(7)
C234 0.060(9) 0.043(7) 0.075(9) 0.033(8) 0.027(7) 0.019(7)
C241 0.039(7) 0.043(7) 0.031(5) 0.014(6) 0.002(6) 0.016(6)
C242 0.033(7) 0.059(8) 0.038(5) 0.032(6) 0.015(6) 0.013(6)
C243 0.043(8) 0.090(10) 0.040(6) 0.037(8) 0.011(6) 0.026(7)
C244 0.037(8) 0.099(10) 0.028(6) 0.020(8) 0.001(6) 0.020(7)
C245 0.041(8) 0.063(9) 0.043(5) 0.014(8) 0.007(6) 0.011(7)
C246 0.036(7) 0.043(7) 0.039(6) 0.013(6) 0.016(6) 0.013(6)
C341 0.048(9) 0.046(6) 0.058(6) 0.027(6) 0.038(6) 0.016(7)
C342 0.052(10) 0.057(7) 0.054(6) 0.022(6) 0.021(7) 0.016(8)
C343 0.053(10) 0.063(6) 0.058(6) 0.010(7) 0.017(8) 0.018(9)
C344 0.101(15) 0.050(7) 0.084(7) 0.020(8) 0.042(10) 0.038(10)
C345 0.060(11) 0.049(7) 0.089(7) 0.039(7) 0.031(8) 0.019(8)
C346 0.045(9) 0.061(6) 0.056(6) 0.031(7) 0.020(7) 0.016(8)
C421 0.061(8) 0.060(7) 0.058(8) 0.039(7) 0.037(6) 0.026(7)
C422 0.066(9) 0.080(7) 0.063(9) 0.050(8) 0.043(7) 0.035(8)
C423 0.112(12) 0.080(7) 0.077(11) 0.049(9) 0.054(9) 0.067(9)
C424 0.122(13) 0.074(8) 0.116(13) 0.058(11) 0.071(9) 0.061(9)
C425 0.101(12) 0.054(7) 0.113(12) 0.040(10) 0.077(9) 0.027(9)
C426 0.074(10) 0.057(6) 0.083(10) 0.031(9) 0.048(8) 0.021(8)
C431 0.025(6) 0.059(8) 0.031(7) 0.019(7) 0.005(5) 0.009(6)
C432 0.041(7) 0.062(8) 0.059(9) 0.045(8) 0.006(7) 0.002(7)
C433 0.043(8) 0.100(11) 0.093(11) 0.086(10) 0.012(8) 0.005(8)
C434 0.038(8) 0.085(10) 0.109(13) 0.074(11) 0.003(9) -0.010(9)
C435 0.029(7) 0.080(11) 0.078(10) 0.045(10) 0.007(7) -0.001(8)
C436 0.027(6) 0.053(8) 0.039(7) 0.015(7) 0.010(6) 0.011(6)
F112 0.055(5) 0.088(7) 0.057(5) 0.047(5) 0.000(4) 0.005(5)
F113 0.127(9) 0.075(6) 0.120(8) 0.075(7) 0.019(7) 0.004(7)
F114 0.112(9) 0.061(6) 0.141(10) 0.053(7) 0.015(8) -0.035(6)
F115 0.065(6) 0.091(8) 0.071(6) 0.025(6) -0.020(5) -0.041(6)
F116 0.071(6) 0.072(5) 0.044(5) 0.035(5) 0.003(4) -0.004(5)
F122 0.049(5) 0.039(4) 0.059(5) 0.019(4) -0.002(4) 0.004(4)
F123 0.096(8) 0.042(4) 0.116(8) 0.045(5) 0.009(6) 0.023(5)
F124 0.084(7) 0.082(6) 0.087(7) 0.043(6) -0.022(6) 0.033(6)
F125 0.062(6) 0.080(6) 0.061(6) 0.022(5) -0.023(5) 0.017(5)
F126 0.043(5) 0.046(4) 0.046(5) 0.016(4) -0.003(4) 0.007(4)
F132 0.094(7) 0.055(5) 0.074(6) 0.032(5) 0.047(5) 0.015(5)
F133 0.073(7) 0.085(7) 0.133(10) 0.014(7) 0.041(7) -0.025(6)
F134 0.042(6) 0.166(11) 0.081(7) 0.018(8) -0.016(5) -0.016(7)
F135 0.074(7) 0.146(8) 0.059(6) 0.045(7) 0.005(5) 0.047(7)
F136 0.062(6) 0.068(5) 0.069(6) 0.040(5) 0.023(5) 0.019(5)
F232 0.053(5) 0.056(5) 0.049(5) 0.016(4) -0.005(4) -0.003(4)
F233 0.081(7) 0.042(5) 0.082(7) 0.020(5) 0.006(5) -0.012(5)
F233 0.074(6) 0.090(7) 0.084(6) 0.067(6) 0.010(5) 0.019(5)
F234 0.109(8) 0.052(5) 0.118(8) 0.062(6) 0.051(7) 0.027(5)
F236 0.041(5) 0.062(5) 0.058(5) 0.035(4) -0.012(4) -0.013(4)
F241 0.054(5) 0.069(5) 0.044(5) 0.035(4) 0.019(4) 0.006(4)
F243 0.069(6) 0.114(7) 0.042(4) 0.048(5) 0.019(4) 0.026(5)
F244 0.077(7) 0.131(9) 0.033(4) 0.021(5) -0.013(5) 0.005(6)
F245 0.057(6) 0.074(6) 0.050(5) 0.003(5) -0.010(5) -0.025(5)
F246 0.055(5) 0.048(5) 0.048(4) 0.023(4) 0.012(4) 0.000(4)
F342 0.081(6) 0.070(5) 0.044(5) 0.028(4) 0.017(4) 0.039(5)
F343 0.118(9) 0.082(7) 0.051(5) 0.002(5) 0.011(6) 0.045(7)
F344 0.131(10) 0.048(5) 0.119(8) 0.011(6) 0.043(8) 0.042(6)
F345 0.118(9) 0.060(5) 0.113(8) 0.052(6) 0.039(7) 0.048(6)
F346 0.069(6) 0.084(6) 0.063(5) 0.046(5) 0.027(5) 0.040(5)
F422 0.067(6) 0.082(6) 0.067(6) 0.032(5) 0.022(5) 0.010(5)
F423 0.127(9) 0.131(9) 0.105(8) 0.086(8) 0.041(7) 0.071(8)
F424 0.173(12) 0.089(6) 0.165(10) 0.103(7) 0.089(9) 0.069(8)
F425 0.139(10) 0.055(6) 0.152(11) 0.035(7) 0.065(9) 0.006(7)
F426 0.078(7) 0.070(7) 0.083(7) 0.016(6) 0.023(5) 0.009(6)
F432 0.045(5) 0.086(6) 0.061(5) 0.055(5) 0.001(4) 0.005(5)
F433 0.057(7) 0.171(12) 0.210(14) 0.167(12) 0.003(8) -0.014(7)
F434 0.039(6) 0.165(12) 0.201(13) 0.144(11) -0.010(7) -0.028(7)
F435 0.035(5) 0.091(7) 0.078(6) 0.056(6) -0.004(4) 0.006(5)
F436 0.038(4) 0.071(6) 0.062(5) 0.052(5) 0.012(4) 0.017(4)
O11 0.132(11) 0.070(8) 0.135(11) 0.075(8) 0.097(10) 0.044(8)

loop_
_atom_site_label
_atom_site_type_symbol
_atom_site_fract_x
_atom_site_fract_y
_atom_site_fract_z
_atom_site_U_iso_or_equiv
_atom_site_thermal_displace_type
_atom_site_occupancy
_atom_site_calc_flag
_atom_site_refinement_flags
_atom_site_disorder_group
Bi1 Bi 1.56279(3) 1.58201(3) 0.46556(3) 0.03133(14) Uani 1 d . .
Bi2 Bi 1.42208(3) 1.33568(4) 0.30026(3) 0.03193(14) Uani 1 d . .
Bi3 Bi 1.70040(4) 1.39093(4) 0.36972(3) 0.03523(14) Uani 1 d . .
Bi4 Bi 1.60052(4) 1.47003(4) 0.21721(3) 0.03449(14) Uani 1 d . .
O1 O 1.5789(6) 1.4389(6) 0.3217(5) 0.029(2) Uani 1 d . .
O2 O 1.5059(6) 1.4240(5) 0.4378(5) 0.028(2) Uani 1 d . .
O111 O 1.6520(6) 1.7255(6) 0.6179(5) 0.047(2) Uani 1 d U .
O121 O 1.3952(6) 1.4926(6) 0.3458(5) 0.036(2) Uani 1 d U .
O131 O 1.7081(6) 1.5357(7) 0.4977(5) 0.043(2) Uani 1 d U .
O231 O 1.5499(6) 1.2593(6) 0.3217(5) 0.039(2) Uani 1 d U .
O241 O 1.4422(6) 1.3657(6) 0.1620(5) 0.038(2) Uani 1 d U .
O341 O 1.6684(8) 1.3249(7) 0.2259(6) 0.050(2) Uani 1 d U .
O421 O 1.5617(7) 1.5987(7) 0.2926(6) 0.048(2) Uani 1 d U .
O431 O 1.7601(6) 1.5163(7) 0.3329(6) 0.045(2) Uani 1 d U .
C111 C 1.7195(10) 1.8175(10) 0.6488(9) 0.044(3) Uani 1 d U .
C112 C 1.7083(11) 1.8751(11) 0.6036(10) 0.053(3) Uani 1 d U .
C113 C 1.7802(13) 1.9658(13) 0.6348(12) 0.067(4) Uani 1 d U .
C114 C 1.8592(14) 2.0031(12) 0.7085(13) 0.082(5) Uani 1 d U .
C115 C 1.8724(12) 1.9484(12) 0.7543(11) 0.071(4) Uani 1 d U .
C116 C 1.8023(10) 1.8573(10) 0.7243(9) 0.049(3) Uani 1 d U .
C121 C 1.3381(9) 1.5304(10) 0.3002(8) 0.035(2) Uani 1 d U .
C122 C 1.3536(10) 1.6309(10) 0.3266(9) 0.042(3) Uani 1 d U .
C123 C 1.2920(10) 1.6694(10) 0.2842(10) 0.047(3) Uani 1 d U .
C124 C 1.2110(11) 1.6048(12) 0.2099(11) 0.059(4) Uani 1 d U .
C125 C 1.1909(10) 1.5021(11) 0.1808(9) 0.049(3) Uani 1 d U .
C126 C 1.2530(10) 1.4638(10) 0.2219(9) 0.043(3) Uani 1 d U .
C131 C 1.7981(10) 1.5886(11) 0.5626(8) 0.048(3) Uani 1 d U .
C132 C 1.8576(12) 1.6826(12) 0.5795(10) 0.056(3) Uani 1 d U .
C133 C 1.9511(13) 1.7302(15) 0.6438(13) 0.082(4) Uani 1 d U .
C134 C 1.9886(12) 1.6838(17) 0.6947(12) 0.081(4) Uani 1 d U .
C135 C 1.9349(12) 1.5951(16) 0.6807(10) 0.070(4) Uani 1 d U .
C136 C 1.8409(10) 1.5447(12) 0.6157(9) 0.048(3) Uani 1 d U .
C231 C 1.5364(10) 1.1787(10) 0.3387(9) 0.039(3) Uani 1 d U .
C232 C 1.4549(11) 1.0940(10) 0.2848(9) 0.048(3) Uani 1 d U .
C232 C 1.6024(11) 1.1810(11) 0.4134(10) 0.050(3) Uani 1 d U .
C233 C 1.4396(12) 1.0139(11) 0.3035(11) 0.056(3) Uani 1 d U .
C233 C 1.5867(11) 1.1002(11) 0.4325(10) 0.053(3) Uani 1 d U .
C234 C 1.5041(12) 1.0165(11) 0.3766(11) 0.056(3) Uani 1 d U .
C241 C 1.3797(10) 1.3239(10) 0.0785(8) 0.040(3) Uani 1 d U .
C242 C 1.3940(10) 1.3610(10) 0.0183(8) 0.039(3) Uani 1 d U .
C243 C 1.3294(11) 1.3165(13) -0.0667(9) 0.054(3) Uani 1 d U .
C244 C 1.2485(11) 1.2354(13) -0.0952(9) 0.060(3) Uani 1 d U .
C245 C 1.2321(11) 1.1965(12) -0.0408(9) 0.054(3) Uani 1 d U .
C246 C 1.2979(10) 1.2399(10) 0.0457(8) 0.041(3) Uani 1 d U .
C341 C 1.6594(10) 1.2304(10) 0.1713(9) 0.045(3) Uani 1 d U .
C342 C 1.6090(11) 1.1928(12) 0.0798(10) 0.055(3) Uani 1 d U .
C343 C 1.6037(12) 1.1004(13) 0.0227(11) 0.064(3) Uani 1 d U .
C344 C 1.6440(15) 1.0392(12) 0.0526(12) 0.077(4) Uani 1 d U .
C345 C 1.6928(12) 1.0735(12) 0.1423(12) 0.062(3) Uani 1 d U .
C346 C 1.6959(11) 1.1674(12) 0.1977(10) 0.052(3) Uani 1 d U .
C421 C 1.5640(12) 1.6764(11) 0.2730(10) 0.051(3) Uani 1 d U .
C422 C 1.4884(13) 1.6698(13) 0.2016(11) 0.058(3) Uani 1 d U .
C423 C 1.4886(16) 1.7461(15) 0.1796(12) 0.075(4) Uani 1 d U .
C424 C 1.5647(18) 1.8330(16) 0.2277(16) 0.088(4) Uani 1 d U .
C425 C 1.6425(16) 1.8437(13) 0.2972(14) 0.080(4) Uani 1 d U .
C426 C 1.6412(14) 1.7673(13) 0.3208(12) 0.067(3) Uani 1 d U .
C431 C 1.8531(9) 1.5779(10) 0.3565(8) 0.040(3) Uani 1 d U .
C432 C 1.8681(11) 1.6456(11) 0.3220(10) 0.053(3) Uani 1 d U .
C433 C 1.9618(11) 1.7089(13) 0.3467(11) 0.069(4) Uani 1 d U .
C434 C 2.0429(12) 1.7146(13) 0.4101(12) 0.076(5) Uani 1 d U .
C435 C 2.0316(11) 1.6492(13) 0.4477(11) 0.064(4) Uani 1 d U .
C436 C 1.9361(9) 1.5823(10) 0.4179(8) 0.042(3) Uani 1 d U .
F112 F 1.6298(6) 1.8372(7) 0.5277(5) 0.069(2) Uani 1 d U .
F113 F 1.7665(9) 2.0199(8) 0.5874(8) 0.106(4) Uani 1 d U .
F114 F 1.9268(9) 2.0939(8) 0.7410(8) 0.117(4) Uani 1 d U .
F115 F 1.9509(7) 1.9833(8) 0.8297(6) 0.098(4) Uani 1 d U .
F116 F 1.8139(7) 1.8033(6) 0.7708(5) 0.067(2) Uani 1 d U .
F122 F 1.4323(6) 1.6946(6) 0.4012(5) 0.056(2) Uani 1 d U .
F123 F 1.3111(8) 1.7678(6) 0.3126(7) 0.087(3) Uani 1 d U .
F124 F 1.1499(8) 1.6392(7) 0.1644(7) 0.093(3) Uani 1 d U .
F125 F 1.1099(7) 1.4383(7) 0.1074(6) 0.081(3) Uani 1 d U .
F126 F 1.2320(6) 1.3653(6) 0.1961(5) 0.052(2) Uani 1 d U .
F132 F 1.8179(7) 1.7217(6) 0.5258(6) 0.070(2) Uani 1 d U .
F133 F 2.0038(8) 1.8194(8) 0.6552(8) 0.115(4) Uani 1 d U .
F134 F 2.0819(7) 1.7353(10) 0.7575(7) 0.124(5) Uani 1 d U .
F135 F 1.9735(8) 1.5512(9) 0.7293(6) 0.095(3) Uani 1 d U .
F136 F 1.7937(6) 1.4533(7) 0.5993(6) 0.063(2) Uani 1 d U .
F232 F 1.3891(6) 1.0922(6) 0.2150(5) 0.063(2) Uani 1 d U .
F233 F 1.3593(7) 0.9308(6) 0.2490(6) 0.080(3) Uani 1 d U .
F233 F 1.6518(7) 1.1041(7) 0.5022(6) 0.078(3) Uani 1 d U .
F234 F 1.4905(8) 0.9360(6) 0.3937(7) 0.083(3) Uani 1 d U .
F236 F 1.6813(6) 1.2639(6) 0.4677(5) 0.062(2) Uani 1 d U .
F241 F 1.4770(6) 1.4383(6) 0.0453(5) 0.054(2) Uani 1 d U .
F243 F 1.3465(7) 1.3582(7) -0.1195(5) 0.071(2) Uani 1 d U .
F244 F 1.1846(8) 1.1937(9) -0.1789(5) 0.096(3) Uani 1 d U .
F245 F 1.1526(7) 1.1156(7) -0.0675(6) 0.082(3) Uani 1 d U .
F246 F 1.2821(6) 1.2000(6) 0.1001(5) 0.054(2) Uani 1 d U .
F342 F 1.5695(7) 1.2530(6) 0.0508(5) 0.063(2) Uani 1 d U .
F343 F 1.5602(9) 1.0676(8) -0.0631(6) 0.095(3) Uani 1 d U .
F344 F 1.6370(9) 0.9462(7) -0.0039(8) 0.106(4) Uani 1 d U .
F345 F 1.7327(8) 1.0154(7) 0.1727(7) 0.089(3) Uani 1 d U .
F346 F 1.7431(7) 1.2022(7) 0.2863(6) 0.065(2) Uani 1 d U .
F422 F 1.4111(7) 1.5830(7) 0.1524(6) 0.075(3) Uani 1 d U .
F423 F 1.4127(9) 1.7380(9) 0.1119(8) 0.105(3) Uani 1 d U .
F424 F 1.5692(10) 1.9128(8) 0.2082(9) 0.116(4) Uani 1 d U .
F425 F 1.7185(10) 1.9312(8) 0.3463(9) 0.119(4) Uani 1 d U .
F426 F 1.7185(8) 1.7777(7) 0.3896(7) 0.086(3) Uani 1 d U .
F432 F 1.7882(6) 1.6440(7) 0.2603(5) 0.062(2) Uani 1 d . .
F433 F 1.9715(8) 1.7756(10) 0.3115(9) 0.135(6) Uani 1 d . .
F434 F 2.1329(7) 1.7798(10) 0.4370(9) 0.134(6) Uani 1 d . .
F435 F 2.1084(6) 1.6523(7) 0.5099(6) 0.069(3) Uani 1 d . .
F436 F 1.9230(5) 1.5148(6) 0.4513(5) 0.051(2) Uani 1 d . .
O11 O 1.9712(10) 1.9272(8) 0.5285(8) 0.090(4) Uani 1 d . .
H11A H 2.0401(10) 1.9211(8) 0.5471(8) 0.109 Uiso 1 calc R .
H11B H 1.9662(10) 1.9958(8) 0.5564(8) 0.109 Uiso 1 calc R .
C2 C 1.8869(38) 1.4566(63) 0.0791(61) 0.137(35) Uiso 0.30 d PD 1
H2A H 1.9464(38) 1.5095(63) 0.1291(61) 0.164 Uiso 0.30 calc PR 1
H2B H 1.9103(38) 1.4124(63) 0.0349(61) 0.164 Uiso 0.30 calc PR 1
Cl2 Cl 1.8062(20) 1.3861(19) 0.1147(17) 0.095(9) Uiso 0.30 d PD 1
Cl21 Cl 1.7985(19) 1.5092(18) 0.0318(16) 0.133(8) Uiso 0.30 d PD 1
C22 C 1.8311(36) 1.4306(22) 0.0390(22) 0.093(13) Uiso 0.50 d PD 2
H22A H 1.7685(36) 1.4051(22) -0.0130(22) 0.112 Uiso 0.50 calc PR 2
H22B H 1.8807(36) 1.3964(22) 0.0221(22) 0.112 Uiso 0.50 calc PR 2
Cl20 Cl 1.8043(11) 1.4151(11) 0.1279(9) 0.086(5) Uiso 0.50 d PD 2
Cl22 Cl 1.8847(12) 1.5668(11) 0.0871(10) 0.140(5) Uiso 0.50 d PD 2
C1 C 1.1042(18) 0.9124(19) -0.0238(17) 0.127(10) Uiso 0.89(2) d PD .
H1A H 1.0866(18) 0.9742(19) 0.0043(17) 0.152 Uiso 0.89(2) calc PR .
H1B H 1.1312(18) 0.9145(19) -0.0701(17) 0.152 Uiso 0.89(2) calc PR .
Cl1 Cl 1.1851(14) 0.8805(15) 0.0552(13) 0.364(12) Uiso 0.89(2) d PD .
Cl11 Cl 1.0027(13) 0.7968(14) -0.0602(11) 0.321(10) Uiso 0.89(2) d PD .

loop_
_atom_type_symbol
_atom_type_description
_atom_type_scat_dispersion_real
_atom_type_scat_dispersion_imag
_atom_type_scat_source
C C 0.0033 0.0016 'International Tables Vol C Tables 4.2.6.8 and 6.1.1.4'
H H 0.0000 0.0000 'International Tables Vol C Tables 4.2.6.8 and 6.1.1.4'
O O 0.0106 0.0060 'International Tables Vol C Tables 4.2.6.8 and 6.1.1.4'
F F 0.0171 0.0103 'International Tables Vol C Tables 4.2.6.8 and 6.1.1.4'
Cl Cl 0.1484 0.1585 'International Tables Vol C Tables 4.2.6.8 and 6.1.1.4'
Bi Bi -4.1077 10.2566 'International Tables Vol C Tables 4.2.6.8 and 6.1.1.4'

loop_
_geom_angle_atom_site_label_1
_geom_angle_atom_site_label_2
_geom_angle_atom_site_label_3
_geom_angle
_geom_angle_site_symmetry_1
_geom_angle_site_symmetry_3
_geom_angle_publ_flag
O2 Bi1 O2 71.9(3) 2_886 . y
O2 Bi1 O131 105.9(3) 2_886 . y
O2 Bi1 O131 75.7(3) . . y
O2 Bi1 O121 90.8(3) 2_886 . y
O2 Bi1 O121 67.4(3) . . y
O131 Bi1 O121 132.1(3) . . y
O2 Bi1 O111 65.2(3) 2_886 . y
O2 Bi1 O111 124.4(3) . . y
O131 Bi1 O111 83.6(3) . . y
O121 Bi1 O111 142.8(3) . . y
O2 Bi1 O1 133.7(2) 2_886 . y
O2 Bi1 O1 61.8(2) . . y
O131 Bi1 O1 66.8(3) . . y
O121 Bi1 O1 69.3(2) . . y
O111 Bi1 O1 147.7(3) . . y
O2 Bi1 Bi2 96.6(2) 2_886 . y
O2 Bi1 Bi2 34.8(2) . . y
O131 Bi1 Bi2 91.6(2) . . y
O121 Bi1 Bi2 41.2(2) . . y
O111 Bi1 Bi2 158.7(2) . . y
O1 Bi1 Bi2 41.3(2) . . y
O2 Bi1 Bi1 36.1(2) 2_886 2_886 y
O2 Bi1 Bi1 35.9(2) . 2_886 y
O131 Bi1 Bi1 90.9(2) . 2_886 y
O121 Bi1 Bi1 76.8(2) . 2_886 y
O111 Bi1 Bi1 95.2(2) . 2_886 y
O1 Bi1 Bi1 97.7(2) . 2_886 y
Bi2 Bi1 Bi1 64.03(3) . 2_886 y
O2 Bi2 O111 69.4(3) . 2_886 y
O2 Bi2 O1 70.0(3) . . y
O111 Bi2 O1 137.4(3) 2_886 . y
O2 Bi2 O121 70.9(3) . . y
O111 Bi2 O121 99.5(3) 2_886 . y
O1 Bi2 O121 78.9(3) . . y
O2 Bi2 O231 78.4(3) . . y
O111 Bi2 O231 90.4(3) 2_886 . y
O1 Bi2 O231 69.3(3) . . y
O121 Bi2 O231 141.7(3) . . y
O2 Bi2 O241 129.9(3) . . y
O111 Bi2 O241 159.6(3) 2_886 . y
O1 Bi2 O241 63.0(2) . . y
O121 Bi2 O241 83.9(3) . . y
O231 Bi2 O241 99.4(3) . . y
O2 Bi2 Bi1 35.8(2) . . y
O111 Bi2 Bi1 99.1(2) 2_886 . y
O1 Bi2 Bi1 50.5(2) . . y
O121 Bi2 Bi1 44.3(2) . . y
O231 Bi2 Bi1 97.8(2) . . y
O241 Bi2 Bi1 97.3(2) . . y
O2 Bi2 Bi3 63.5(2) . . y
O111 Bi2 Bi3 114.2(2) 2_886 . y
O1 Bi2 Bi3 32.0(2) . . y
O121 Bi2 Bi3 105.3(2) . . y
O231 Bi2 Bi3 38.5(2) . . y
O241 Bi2 Bi3 83.8(2) . . y
Bi1 Bi2 Bi3 65.07(4) . . y
O1 Bi3 O341 76.1(3) . . y
O1 Bi3 O431 70.7(3) . . y
O341 Bi3 O431 70.7(3) . . y
O1 Bi3 O231 73.2(3) . . y
O341 Bi3 O231 80.5(3) . . y
O431 Bi3 O231 138.0(3) . . y
O1 Bi3 O131 75.7(3) . . y
O341 Bi3 O131 145.3(3) . . y
O431 Bi3 O131 81.1(3) . . y
O231 Bi3 O131 110.0(3) . . y
O1 Bi3 Bi4 36.3(2) . . y
O341 Bi3 Bi4 49.2(2) . . y
O431 Bi3 Bi4 44.7(2) . . y
O231 Bi3 Bi4 93.3(2) . . y
O131 Bi3 Bi4 96.4(2) . . y
O1 Bi3 Bi2 35.9(2) . . y
O341 Bi3 Bi2 82.8(3) . . y
O431 Bi3 Bi2 106.3(2) . . y
O231 Bi3 Bi2 38.6(2) . . y
O131 Bi3 Bi2 86.2(2) . . y
Bi4 Bi3 Bi2 65.67(3) . . y
O1 Bi4 O421 77.6(3) . . y
O1 Bi4 O241 74.7(3) . . y
O421 Bi4 O241 93.9(3) . . y
O1 Bi4 O431 68.2(3) . . y
O421 Bi4 O431 93.0(3) . . y
O241 Bi4 O431 139.7(3) . . y
O1 Bi4 O341 67.9(3) . . y
O421 Bi4 O341 143.2(3) . . y
O241 Bi4 O341 89.1(3) . . y
O431 Bi4 O341 63.0(3) . . y
O1 Bi4 Bi3 35.8(2) . . y
O421 Bi4 Bi3 103.1(2) . . y
O241 Bi4 Bi3 97.6(2) . . y
O431 Bi4 Bi3 42.3(2) . . y
O341 Bi4 Bi3 40.3(2) . . y
Bi3 O1 Bi4 107.9(3) . . y
Bi3 O1 Bi2 112.1(3) . . y
Bi4 O1 Bi2 119.7(3) . . y
Bi3 O1 Bi1 106.2(3) . . y
Bi4 O1 Bi1 121.4(3) . . y
Bi2 O1 Bi1 88.2(2) . . y
Bi2 O2 Bi1 120.5(3) . 2_886 y
Bi2 O2 Bi1 109.4(3) . . y
Bi1 O2 Bi1 108.1(3) 2_886 . y
C111 O111 Bi2 126.1(7) . 2_886 ?
C111 O111 Bi1 132.7(7) . . ?
Bi2 O111 Bi1 101.0(3) 2_886 . y
C121 O121 Bi2 130.6(8) . . ?
C121 O121 Bi1 127.8(7) . . ?
Bi2 O121 Bi1 94.5(3) . . y
C131 O131 Bi1 129.5(8) . . ?
C131 O131 Bi3 118.3(8) . . ?
Bi1 O131 Bi3 109.8(3) . . y
C231 O231 Bi3 128.7(8) . . ?
C231 O231 Bi2 122.6(7) . . ?
Bi3 O231 Bi2 102.9(3) . . y
C241 O241 Bi4 126.4(8) . . ?
C241 O241 Bi2 130.7(8) . . ?
Bi4 O241 Bi2 102.7(3) . . y
C341 O341 Bi3 128.1(8) . . ?
C341 O341 Bi4 137.8(9) . . ?
Bi3 O341 Bi4 90.5(3) . . y
C421 O421 Bi4 121.8(8) . . ?
C431 O431 Bi3 132.3(8) . . ?
C431 O431 Bi4 133.7(7) . . ?
Bi3 O431 Bi4 93.0(3) . . y
O111 C111 C116 122.3(13) . . ?
O111 C111 C112 120.9(13) . . ?
C116 C111 C112 116.8(13) . . ?
F112 C112 C113 122.1(14) . . ?
F112 C112 C111 118.6(13) . . ?
C113 C112 C111 119.2(14) . . ?
C114 C113 C112 122.8(15) . . ?
C114 C113 F113 120.0(15) . . ?
C112 C113 F113 117.2(16) . . ?
C113 C114 F114 122.6(17) . . ?
C113 C114 C115 119.4(15) . . ?
F114 C114 C115 118.0(17) . . ?
F115 C115 C114 121.6(14) . . ?
F115 C115 C116 119.3(16) . . ?
C114 C115 C116 119.1(16) . . ?
F116 C116 C115 119.3(13) . . ?
F116 C116 C111 118.0(12) . . ?
C115 C116 C111 122.7(15) . . ?
O121 C121 C122 123.5(12) . . ?
O121 C121 C126 119.8(11) . . ?
C122 C121 C126 116.6(12) . . ?
F122 C122 C123 118.9(12) . . ?
F122 C122 C121 117.3(12) . . ?
C123 C122 C121 123.8(13) . . ?
F123 C123 C122 121.2(13) . . ?
F123 C123 C124 119.9(13) . . ?
C122 C123 C124 118.8(13) . . ?
F124 C124 C123 121.0(13) . . ?
F124 C124 C125 119.2(14) . . ?
C123 C124 C125 119.8(13) . . ?
C126 C125 F125 119.1(13) . . ?
C126 C125 C124 121.3(13) . . ?
F125 C125 C124 119.6(13) . . ?
F126 C126 C125 121.5(12) . . ?
F126 C126 C121 118.6(12) . . ?
C125 C126 C121 119.6(13) . . ?
O131 C131 C132 125.0(14) . . ?
O131 C131 C136 118.8(13) . . ?
C132 C131 C136 116.1(13) . . ?
F132 C132 C133 122.4(16) . . ?
F132 C132 C131 115.5(14) . . ?
C133 C132 C131 122.1(17) . . ?
F133 C133 C132 118.4(21) . . ?
F133 C133 C134 122.4(18) . . ?
C132 C133 C134 119.2(17) . . ?
C135 C134 F134 123.2(21) . . ?
C135 C134 C133 120.6(16) . . ?
F134 C134 C133 116.2(20) . . ?
C134 C135 F135 119.4(16) . . ?
C134 C135 C136 121.6(18) . . ?
F135 C135 C136 119.0(18) . . ?
F136 C136 C135 119.6(15) . . ?
F136 C136 C131 119.8(12) . . ?
C135 C136 C131 120.4(16) . . ?
O231 C231 C232 120.7(12) . . ?
O231 C231 C232 121.0(12) . . ?
C232 C231 C232 118.2(12) . . ?
F232 C232 C233 120.4(14) . . ?
F232 C232 C231 118.9(12) . . ?
C233 C232 C231 120.7(14) . . ?
F236 C232 C233 119.8(13) . . ?
F236 C232 C231 119.0(12) . . ?
C233 C232 C231 121.1(14) . . ?
F233 C233 C234 119.4(14) . . ?
F233 C233 C232 119.7(15) . . ?
C234 C233 C232 120.9(14) . . ?
F233 C233 C234 121.7(13) . . ?
F233 C233 C232 119.4(14) . . ?
C234 C233 C232 118.9(14) . . ?
F234 C234 C233 120.8(14) . . ?
F234 C234 C233 118.9(15) . . ?
C233 C234 C233 120.2(14) . . ?
O241 C241 C246 121.3(12) . . ?
O241 C241 C242 123.0(12) . . ?
C246 C241 C242 115.7(12) . . ?
F241 C242 C243 120.1(11) . . ?
F241 C242 C241 118.0(11) . . ?
C243 C242 C241 121.7(13) . . ?
F243 C243 C244 121.5(13) . . ?
F243 C243 C242 118.2(14) . . ?
C244 C243 C242 120.3(13) . . ?
C245 C244 F244 120.3(15) . . ?
C245 C244 C243 120.3(13) . . ?
F244 C244 C243 119.3(14) . . ?
F245 C245 C244 121.6(13) . . ?
F245 C245 C246 118.1(13) . . ?
C244 C245 C246 120.3(14) . . ?
F246 C246 C241 118.1(11) . . ?
F246 C246 C245 120.2(12) . . ?
C241 C246 C245 121.6(13) . . ?
C346 C341 O341 124.0(14) . . ?
C346 C341 C342 116.3(14) . . ?
O341 C341 C342 119.7(13) . . ?
F342 C342 C343 120.7(15) . . ?
F342 C342 C341 118.1(13) . . ?
C343 C342 C341 121.2(15) . . ?
F343 C343 C342 120.8(16) . . ?
F343 C343 C344 118.8(15) . . ?
C342 C343 C344 120.5(16) . . ?
F344 C344 C343 120.7(17) . . ?
F344 C344 C345 119.6(16) . . ?
C343 C344 C345 119.7(15) . . ?
F345 C345 C346 121.5(16) . . ?
F345 C345 C344 120.7(15) . . ?
C346 C345 C344 117.9(15) . . ?
C341 C346 F346 116.8(14) . . ?
C341 C346 C345 124.4(15) . . ?
F346 C346 C345 118.7(14) . . ?
O421 C421 C426 122.9(15) . . ?
O421 C421 C422 121.4(15) . . ?
C426 C421 C422 115.7(15) . . ?
C423 C422 F422 118.5(17) . . ?
C423 C422 C421 123.0(18) . . ?
F422 C422 C421 118.4(14) . . ?
C424 C423 F423 119.2(17) . . ?
C424 C423 C422 119.4(20) . . ?
F423 C423 C422 121.3(20) . . ?
C423 C424 C425 120.5(18) . . ?
C423 C424 F424 122.1(21) . . ?
C425 C424 F424 117.4(21) . . ?
F425 C425 C424 120.8(18) . . ?
F425 C425 C426 119.0(21) . . ?
C424 C425 C426 120.1(20) . . ?
F426 C426 C425 120.2(18) . . ?
F426 C426 C421 118.6(15) . . ?
C425 C426 C421 121.2(19) . . ?
O431 C431 C436 123.3(12) . . ?
O431 C431 C432 120.3(12) . . ?
C436 C431 C432 116.3(12) . . ?
C433 C432 F432 120.8(12) . . ?
C433 C432 C431 120.4(13) . . ?
F432 C432 C431 118.7(12) . . ?
C432 C433 C434 122.4(13) . . ?
C432 C433 F433 117.7(13) . . ?
C434 C433 F433 119.7(13) . . ?
F434 C434 C433 122.1(13) . . ?
F434 C434 C435 118.5(14) . . ?
C433 C434 C435 119.4(14) . . ?
F435 C435 C436 121.9(14) . . ?
F435 C435 C434 121.4(13) . . ?
C436 C435 C434 116.7(14) . . ?
C431 C436 F436 117.0(11) . . ?
C431 C436 C435 124.8(14) . . ?
F436 C436 C435 118.2(12) . . ?
Cl21 C2 Cl2 99.7(20) . . ?
Cl20 C22 Cl22 101.3(16) . . ?
Cl11 C1 Cl1 89.9(13) . . ?

loop_
_geom_bond_atom_site_label_1
_geom_bond_atom_site_label_2
_geom_bond_distance
_geom_bond_site_symmetry_2
_geom_bond_publ_flag
Bi1 O2 2.182(7) 2_886 y
Bi1 O2 2.193(7) . y
Bi1 O131 2.316(8) . y
Bi1 O121 2.476(8) . y
Bi1 O111 2.525(8) . y
Bi1 O1 2.730(8) . y
Bi1 Bi2 3.535(2) . y
Bi1 Bi1 3.5410(13) 2_886 y
Bi2 O2 2.139(7) . y
Bi2 O111 2.333(8) 2_886 y
Bi2 O1 2.335(7) . y
Bi2 O121 2.337(8) . y
Bi2 O231 2.360(8) . y
Bi2 O241 2.703(8) . y
Bi2 Bi3 3.6872(13) . y
Bi3 O1 2.108(8) . y
Bi3 O341 2.220(9) . y
Bi3 O431 2.312(8) . y
Bi3 O231 2.356(8) . y
Bi3 O131 2.433(9) . y
Bi3 Bi4 3.4294(11) . y
Bi4 O1 2.135(7) . y
Bi4 O421 2.158(9) . y
Bi4 O241 2.233(8) . y
Bi4 O431 2.416(8) . y
Bi4 O341 2.595(9) . y
O2 Bi1 2.182(7) 2_886 y
O111 C111 1.354(15) . ?
O111 Bi2 2.333(8) 2_886 y
O121 C121 1.351(14) . ?
O131 C131 1.34(2) . ?
O231 C231 1.351(14) . ?
O241 C241 1.335(14) . ?
O341 C341 1.35(2) . ?
O421 C421 1.34(2) . ?
O431 C431 1.335(14) . ?
C111 C116 1.37(2) . ?
C111 C112 1.39(2) . ?
C112 F112 1.34(2) . ?
C112 C113 1.37(2) . ?
C113 C114 1.32(2) . ?
C113 F113 1.38(2) . ?
C114 F114 1.34(2) . ?
C114 C115 1.36(2) . ?
C115 F115 1.34(2) . ?
C115 C116 1.36(2) . ?
C116 F116 1.36(2) . ?
C121 C122 1.36(2) . ?
C121 C126 1.43(2) . ?
C122 F122 1.350(15) . ?
C122 C123 1.36(2) . ?
C123 F123 1.33(2) . ?
C123 C124 1.36(2) . ?
C124 F124 1.34(2) . ?
C124 C125 1.38(2) . ?
C125 C126 1.35(2) . ?
C125 F125 1.36(2) . ?
C126 F126 1.330(15) . ?
C131 C132 1.39(2) . ?
C131 C136 1.42(2) . ?
C132 F132 1.36(2) . ?
C132 C133 1.36(2) . ?
C133 F133 1.33(2) . ?
C133 C134 1.39(3) . ?
C134 C135 1.31(3) . ?
C134 F134 1.36(2) . ?
C135 F135 1.34(2) . ?
C135 C136 1.37(2) . ?
C136 F136 1.31(2) . ?
C231 C232 1.37(2) . ?
C231 C232 1.39(2) . ?
C232 F232 1.33(2) . ?
C232 C233 1.36(2) . ?
C232 F236 1.34(2) . ?
C232 C233 1.38(2) . ?
C233 F233 1.35(2) . ?
C233 C234 1.36(2) . ?
C233 F233 1.31(2) . ?
C233 C234 1.38(2) . ?
C234 F234 1.35(2) . ?
C241 C246 1.37(2) . ?
C241 C242 1.41(2) . ?
C242 F241 1.337(14) . ?
C242 C243 1.36(2) . ?
C243 F243 1.35(2) . ?
C243 C244 1.35(2) . ?
C244 C245 1.34(2) . ?
C244 F244 1.34(2) . ?
C245 F245 1.34(2) . ?
C245 C246 1.39(2) . ?
C246 F246 1.350(15) . ?
C341 C346 1.34(2) . ?
C341 C342 1.41(2) . ?
C342 F342 1.34(2) . ?
C342 C343 1.35(2) . ?
C343 F343 1.32(2) . ?
C343 C344 1.37(2) . ?
C344 F344 1.35(2) . ?
C344 C345 1.39(2) . ?
C345 F345 1.33(2) . ?
C345 C346 1.37(2) . ?
C346 F346 1.37(2) . ?
C421 C426 1.39(2) . ?
C421 C422 1.39(2) . ?
C422 C423 1.35(2) . ?
C422 F422 1.35(2) . ?
C423 C424 1.34(3) . ?
C423 F423 1.34(2) . ?
C424 C425 1.36(3) . ?
C424 F424 1.37(2) . ?
C425 F425 1.35(2) . ?
C425 C426 1.37(2) . ?
C426 F426 1.35(2) . ?
C431 C436 1.36(2) . ?
C431 C432 1.38(2) . ?
C432 C433 1.35(2) . ?
C432 F432 1.35(2) . ?
C433 C434 1.36(2) . ?
C433 F433 1.37(2) . ?
C434 F434 1.32(2) . ?
C434 C435 1.39(2) . ?
C435 F435 1.32(2) . ?
C435 C436 1.38(2) . ?
C436 F436 1.362(15) . ?
C2 Cl21 1.81(3) . ?
C2 Cl2 1.81(3) . ?
C22 Cl20 1.78(3) . ?
C22 Cl22 1.82(3) . ?
C1 Cl11 1.82(2) . ?
C1 Cl1 1.84(2) . ?
